data_9002630
loop_
_publ_author_name
'Henderson, C. M. B.'
'Redfern, S. A. T.'
'Smith, R. I.'
'Knight, K. S.'
'Charnock, J. M.'

_publ_section_title
;Composition and temperature dependence of cation ordering in Ni-Mg olivine
 solid solutions: A time-of-flight neutron powder diffraction and EXAFS study
 Sample: Mg80Ni20 at T = 1000 C
;
_journal_name_full 'American Mineralogist'
_journal_page_first 1170
_journal_page_last 1187
_journal_volume 86
_journal_year 2001
_chemical_formula_structural Mg1.6Ni0.4(SiO4)
_chemical_formula_sum 'Mg1.6 Ni0.4 O4 Si'
_chemical_name_mineral Olivine
_space_group_IT_number 62
_symmetry_space_group_name_Hall '-P 2c 2ab'
_symmetry_space_group_name_H-M 'P b n m'
_cell_angle_alpha 90
_cell_angle_beta 90
_cell_angle_gamma 90
_cell_length_a 4.79136
_cell_length_b 10.3323
_cell_length_c 6.03741
_cell_formula_units_Z 4
_cell_volume 298.887
_database_code_amcsd 0002719
_diffrn_ambient_temperature 1273.15
_exptl_crystal_density_diffrn 3.432
_cod_original_formula_sum 'Si O4 (Ni.4 Mg1.6)'
_cod_database_code 9002630

loop_
_space_group_symop_operation_xyz
x,y,z
x,y,1/2-z
-x,-y,1/2+z
1/2+x,1/2-y,1/2+z
1/2-x,1/2+y,1/2-z
1/2-x,1/2+y,z
1/2+x,1/2-y,-z
-x,-y,-z

loop_
_atom_site_label
_atom_site_fract_x
_atom_site_fract_y
_atom_site_fract_z
_atom_site_occupancy
_atom_site_U_iso_or_equiv
Si 0.42530 0.09270 0.25000 1.00000 0.01178
O1 0.76410 0.09310 0.25000 1.00000 0.01824
O2 0.22290 0.44950 0.25000 1.00000 0.01824
O3 0.27760 0.16240 0.03450 1.00000 0.01811
Ni1 0.00000 0.00000 0.00000 0.33500 0.01786
Mg1 0.00000 0.00000 0.00000 0.66500 0.01786
Ni2 0.98890 0.27900 0.25000 0.06500 0.01988
Mg2 0.98890 0.27900 0.25000 0.93500 0.01988

loop_
_cod_related_entry_id
_cod_related_entry_database
_cod_related_entry_code
1 AMCSD 0002719
